data_4001804
loop_
_publ_author_name
'Barpanda, Prabeer'
'Liu, Guandong'
'Ling, Chris D.'
'Tamaru, Mao'
'Avdeev, Maxim'
'Chung, Sai-Cheong'
'Yamada, Yuki'
'Yamada, Atsuo'

_publ_section_title
;
 Na2FeP2O7: A Safe Cathode for Rechargeable Sodium-ion Batteries
;
_journal_issue 17
_journal_name_full 'Chemistry of Materials'
_journal_page_first 3480
_journal_paper_doi 10.1021/cm401657c
_journal_volume 25
_journal_year 2013
_chemical_formula_sum 'Fe Na O4 P'
_chemical_formula_weight 173.81
_chemical_name_systematic ' ?'
_space_group_IT_number 62
_symmetry_cell_setting orthorhombic
_symmetry_space_group_name_Hall '-P 2ac 2n'
_symmetry_space_group_name_H-M 'P n m a'
_cell_angle_alpha 90.0
_cell_angle_beta 90.0
_cell_angle_gamma 90.0
_cell_formula_units_Z 4
_cell_length_a 8.9903(8)
_cell_length_b 6.8681(6)
_cell_length_c 5.0441(5)
_cell_volume 311.45(5)
_pd_block_id 2013-07-11T18:29|NAFEP2O7_phase2|Chris_Ling||
_pd_phase_name na2fep2o7.exp
_cod_data_source_file cm401657c_si_003.cif
_cod_data_source_block NAFEP2O7_phase_2
_cod_depositor_comments
;
The following automatic conversions were performed:

'_geom_bond_publ_flag' value 'N' changed to 'n' according to
/home/saulius/struct/CIF-dictionaries/cif_core.dic dictionary named
'cif_core.dic' version 2.4.2 from 2011-04-26 (53
times).

'_geom_angle_publ_flag' value 'N' changed to 'n' according
to /home/saulius/struct/CIF-dictionaries/cif_core.dic dictionary
named 'cif_core.dic' version 2.4.2 from 2011-04-26 (67 times).

Automatic conversion script
Id: cif_fix_values 1891 2012-01-12 08:04:46Z andrius 
;
_cod_original_cell_volume 311.456(32)
_cod_database_code 4001804

loop_
_symmetry_equiv_pos_site_id
_symmetry_equiv_pos_as_xyz
1 +x,+y,+z
2 -x+1/2,+y+1/2,+z+1/2
3 +x,-y+1/2,+z
4 -x+1/2,-y,+z+1/2
-1 -x,-y,-z
-2 +x+1/2,-y+1/2,-z+1/2
-3 -x,+y+1/2,-z
-4 +x+1/2,+y,-z+1/2

loop_
_atom_site_type_symbol
_atom_site_label
_atom_site_fract_x
_atom_site_fract_y
_atom_site_fract_z
_atom_site_occupancy
_atom_site_thermal_displace_type
_atom_site_U_iso_or_equiv
_atom_site_symmetry_multiplicity
Fe Fe1 0.5 0.5 0.5 1.0 Uiso 0.025 4
P P1 0.3242 0.25 0.0357 1.0 Uiso 0.025 4
Na Na1 0.6504 0.25 -0.0296 1.0 Uiso 0.025 4
O- O1 0.3786 0.4317 0.1819 1.0 Uiso 0.025 8
O- O2 0.3838 0.25 0.75 1.0 Uiso 0.025 4
O- O3 0.1516 0.25 0.05 1.0 Uiso 0.025 4

loop_
_atom_type_symbol
_atom_type_number_in_cell
P 4.0
Fe 4.0
Na 4.0
O- 16.0

loop_
_geom_angle_atom_site_label_1
_geom_angle_atom_site_label_2
_geom_angle_atom_site_label_3
_geom_angle
_geom_angle_site_symmetry_1
_geom_angle_site_symmetry_3
_geom_angle_publ_flag
O1 Fe1 O1 180.0 1_555 -1_666 n
Na1 P1 Na1 115.061(4) 1_555 -2_464 n
Na1 P1 Na1 128.5040(26) 1_555 -2_465 n
Na1 P1 O1 74.6988(22) 1_555 1_555 n
Na1 P1 O1 74.6988(22) 1_555 3_555 n
Na1 P1 O2 63.1958(16) 1_555 1_554 n
Na1 P1 O3 176.2532(5) 1_555 1_555 n
Na1 P1 Na1 116.435(7) -2_464 -2_465 n
Na1 P1 O1 125.3132(31) -2_565 1_555 n
Na1 P1 O1 125.3132(31) -2_565 3_555 n
Na1 P1 O2 51.866(6) -2_565 1_554 n
Na1 P1 O3 61.192(4) -2_565 1_555 n
Na1 P1 O1 76.201(4) -2_566 1_555 n
Na1 P1 O1 76.201(4) -2_566 3_555 n
Na1 P1 O2 168.3003(9) -2_566 1_554 n
Na1 P1 O3 55.2430(31) -2_566 1_555 n
O1 P1 O1 109.320(6) 1_555 3_555 n
O1 P1 O2 109.902(4) 1_555 1_554 n
O1 P1 O3 107.2754(20) 1_555 1_555 n
O1 P1 O2 109.902(4) 3_555 1_554 n
O1 P1 O3 107.2754(20) 3_555 1_555 n
O2 P1 O3 113.0573(21) 1_554 1_555 n
P1 Na1 P1 127.8780(25) 1_555 -2_655 n
P1 Na1 P1 115.687(4) 1_555 -2_656 n
P1 Na1 O1 85.7366(9) 1_555 -1_665 n
P1 Na1 O1 85.7366(9) 1_555 -3_655 n
P1 Na1 O2 31.292(4) 1_555 1_554 n
P1 Na1 O2 158.4932(23) 1_555 -2_666 n
P1 Na1 O3 96.6438(8) 1_555 -2_665 n
P1 Na1 O3 83.8472(9) 1_555 -2_666 n
P1 Na1 P1 116.435(7) -2_655 -2_656 n
P1 Na1 O1 77.1365(26) -2_665 -1_665 n
P1 Na1 O1 77.1365(26) -2_665 -3_655 n
P1 Na1 O2 96.586(6) -2_665 1_554 n
P1 Na1 O2 30.61520(20) -2_665 -2_666 n
P1 Na1 O3 31.2342(33) -2_665 -2_665 n
P1 Na1 O3 148.2748(34) -2_665 -2_666 n
P1 Na1 O1 109.7863(23) -2_666 -1_665 n
P1 Na1 O1 109.7863(23) -2_666 -3_655 n
P1 Na1 O2 146.9790(5) -2_666 1_554 n
P1 Na1 O2 85.820(7) -2_666 -2_666 n
P1 Na1 O3 147.6689(34) -2_666 -2_665 n
P1 Na1 O3 31.8401(34) -2_666 -2_666 n
O1 Na1 O1 139.280(5) -1_665 -3_655 n
O1 Na1 O2 76.1100(16) -1_665 1_554 n
O1 Na1 O2 86.8220(21) -1_665 -2_666 n
O1 Na1 O3 70.7922(24) -1_665 -2_665 n
O1 Na1 O3 109.2659(24) -1_665 -2_666 n
O1 Na1 O2 76.1100(16) -3_655 1_554 n
O1 Na1 O2 86.8220(21) -3_655 -2_666 n
O1 Na1 O3 70.7922(24) -3_655 -2_665 n
O1 Na1 O3 109.2659(24) -3_655 -2_666 n
O2 Na1 O2 127.201(6) 1_554 -2_666 n
O2 Na1 O3 65.3520(29) 1_554 -2_665 n
O2 Na1 O3 115.1390(29) 1_554 -2_666 n
O2 Na1 O3 61.8494(31) -2_666 -2_665 n
O2 Na1 O3 117.6596(32) -2_666 -2_666 n
O3 Na1 O3 180.0 -2_665 -2_666 n
Fe1 O1 P1 138.9260(16) 1_555 1_555 n
Fe1 O1 Na1 96.063(4) 1_555 -1_665 n
P1 O1 Na1 124.765(5) 1_555 -1_665 n
P1 O2 Na1 85.512(5) 1_556 1_556 n
P1 O2 Na1 97.519(6) 1_556 -2_465 n
Na1 O2 Na1 176.96820(20) 1_556 -2_465 n
P1 O3 Na1 87.5741(4) 1_555 -2_464 n
P1 O3 Na1 92.91700(30) 1_555 -2_465 n
Na1 O3 Na1 180.0 -2_464 -2_465 n

loop_
_geom_bond_atom_site_label_1
_geom_bond_atom_site_label_2
_geom_bond_distance
_geom_bond_site_symmetry_2
_geom_bond_publ_flag
Fe1 Na1 3.45148(22) 1_555 n
Fe1 Na1 3.22590(20) 1_556 n
Fe1 Na1 3.22590(20) -1_665 n
Fe1 Na1 3.45148(22) -1_666 n
Fe1 O1 1.99645(14) 1_555 n
Fe1 O1 1.99645(14) -1_666 n
Fe1 O2 2.37270(13) 1_555 n
Fe1 O2 2.37270(13) -1_666 n
Fe1 O3 2.20666(14) 2_555 n
Fe1 O3 2.20666(14) -2_555 n
P1 Na1 2.95109(25) 1_555 n
P1 Na1 3.44175(30) -1_655 n
P1 Na1 3.44175(30) -1_665 n
P1 Na1 2.99307(23) -2_454 n
P1 Na1 2.94076(22) -2_455 n
P1 O1 1.52982(10) 1_555 n
P1 O1 1.52982(10) 3_555 n
P1 O2 1.53750(14) 1_554 n
P1 O3 1.55341(13) 1_555 n
Na1 Fe1 3.22590(20) 1_554 n
Na1 Fe1 3.45148(22) 1_555 n
Na1 Fe1 3.22590(20) 3_554 n
Na1 Fe1 3.45148(22) 3_555 n
Na1 P1 2.95109(25) 1_555 n
Na1 P1 3.44175(30) -1_655 n
Na1 P1 3.44175(30) -1_665 n
Na1 P1 2.99307(23) -2_554 n
Na1 P1 2.94076(22) -2_555 n
Na1 O1 2.94389(18) 1_555 n
Na1 O1 2.94389(18) 3_555 n
Na1 O1 2.33178(18) -1_665 n
Na1 O1 2.97361(17) -2_555 n
Na1 O1 2.33178(18) -3_645 n
Na1 O1 2.97361(17) -4_555 n
Na1 O2 2.64210(19) 1_554 n
Na1 O2 2.37466(17) -2_555 n
Na1 O3 2.62499(26) -2_554 n
Na1 O3 2.41919(24) -2_555 n
O1 Fe1 1.99645(14) 1_555 n
O1 P1 1.52982(10) 1_555 n
O1 Na1 2.94389(18) 1_555 n
O1 Na1 2.33178(18) -1_665 n
O1 Na1 2.97361(17) -2_455 n
O2 Fe1 2.37270(13) 1_555 n
O2 Fe1 2.37270(13) 3_555 n
O2 P1 1.53750(14) 1_556 n
O2 Na1 2.64210(19) 1_556 n
O2 Na1 2.37466(17) -2_455 n
O3 Fe1 2.20666(14) 2_544 n
O3 Fe1 2.20666(14) 4_564 n
O3 P1 1.55341(13) 1_555 n
O3 Na1 2.62499(26) -2_454 n
O3 Na1 2.41919(24) -2_455 n

loop_
_pd_block_diffractogram_id
2013-07-11T18:29|NAFEP2O7_H_01|Chris_Ling|PD@AS
